data_4100401
_journal_name_full 'Journal of the American Chemical Society'
_journal_year 2005
_chemical_formula_sum 'C20 H29 I O4'
_chemical_formula_weight 460.33
_space_group_IT_number 19
_symmetry_cell_setting orthorhombic
_symmetry_Int_Tables_number 19
_symmetry_space_group_name_Hall 'P 2ac 2ab'
_symmetry_space_group_name_H-M 'P 21 21 21'
_cell_angle_alpha 90.00
_cell_angle_beta 90.00
_cell_angle_gamma 90.00
_cell_formula_units_Z 4
_cell_length_a 6.8584(3)
_cell_length_b 13.6465(8)
_cell_length_c 21.3782(14)
_cell_measurement_temperature 143(1)
_cell_volume 2000.9(2)
_diffrn_ambient_temperature 143(1)
_exptl_crystal_density_diffrn 1.528
_cod_database_code 4100401

loop_
_symmetry_equiv_pos_as_xyz
'x, y, z'
'x+1/2, -y+1/2, -z'
'-x, y+1/2, -z+1/2'
'-x+1/2, -y, z+1/2'

loop_
_atom_site_label
_atom_site_type_symbol
_atom_site_fract_x
_atom_site_fract_y
_atom_site_fract_z
_atom_site_U_iso_or_equiv
_atom_site_adp_type
_atom_site_occupancy
_atom_site_symmetry_multiplicity
_atom_site_calc_flag
_atom_site_refinement_flags
_atom_site_disorder_assembly
_atom_site_disorder_group
I1 I 0.18165(3) 0.812913(14) 0.825640(10) 0.04360(7) Uani 1 1 d . . .
C1 C 0.4148(4) 0.7293(2) 0.86149(12) 0.0296(6) Uani 1 1 d . . .
H1 H 0.5379 0.7656 0.8633 0.039 Uiso 1 1 calc R . .
C2 C 0.3884(4) 0.65993(19) 0.91490(11) 0.0287(6) Uani 1 1 d . . .
H2 H 0.2523 0.6487 0.9269 0.038 Uiso 1 1 calc R . .
C3 C 0.5320(4) 0.6558(2) 0.96884(13) 0.0367(7) Uani 1 1 d . . .
H3A H 0.4988 0.6012 0.9958 0.049 Uiso 1 1 calc R . .
H3B H 0.5210 0.7155 0.9933 0.049 Uiso 1 1 calc R . .
C4 C 0.7420(4) 0.6443(2) 0.94654(14) 0.0401(7) Uani 1 1 d . . .
H4A H 0.7856 0.7049 0.9274 0.053 Uiso 1 1 calc R . .
H4B H 0.8258 0.6307 0.9821 0.053 Uiso 1 1 calc R . .
C5 C 0.7572(4) 0.5618(2) 0.89980(13) 0.0375(7) Uani 1 1 d . . .
H5A H 0.6995 0.5030 0.9173 0.050 Uiso 1 1 calc R . .
H5B H 0.8935 0.5483 0.8912 0.050 Uiso 1 1 calc R . .
C6 C 0.6538(4) 0.5878(2) 0.83916(12) 0.0305(6) Uani 1 1 d . . .
H6A H 0.6536 0.5312 0.8118 0.041 Uiso 1 1 calc R . .
H6B H 0.7248 0.6399 0.8183 0.041 Uiso 1 1 calc R . .
C7 C 0.4424(4) 0.62115(18) 0.85047(11) 0.0214(5) Uani 1 1 d . . .
C8 C 0.2861(3) 0.56180(18) 0.81884(10) 0.0230(5) Uani 1 1 d . . .
H8 H 0.1586 0.5916 0.8270 0.031 Uiso 1 1 calc R . .
C9 C 0.1761(4) 0.57835(17) 0.71230(10) 0.0235(5) Uani 1 1 d . . .
C10 C 0.2486(3) 0.56680(19) 0.64632(10) 0.0206(5) Uani 1 1 d . . .
C11 C 0.3396(4) 0.46707(19) 0.63088(11) 0.0291(5) Uani 1 1 d . . .
H11A H 0.2415 0.4160 0.6286 0.039 Uiso 1 1 calc R . .
H11B H 0.4378 0.4488 0.6614 0.039 Uiso 1 1 calc R . .
C12 C 0.4312(4) 0.4872(2) 0.56613(12) 0.0295(6) Uani 1 1 d . . .
H12A H 0.3749 0.4450 0.5344 0.039 Uiso 1 1 calc R . .
H12B H 0.5712 0.4772 0.5671 0.039 Uiso 1 1 calc R . .
C13 C 0.3811(4) 0.59627(19) 0.55328(11) 0.0240(5) Uani 1 1 d . . .
C14 C 0.1628(4) 0.59383(17) 0.54593(11) 0.0255(5) Uani 1 1 d . . .
C15 C 0.3958(4) 0.64243(18) 0.61990(10) 0.0223(5) Uani 1 1 d . . .
C16 C 0.4897(5) 0.6436(2) 0.49996(12) 0.0376(7) Uani 1 1 d . . .
H16A H 0.4568 0.6112 0.4615 0.056 Uiso 1 1 calc R . .
H16B H 0.6275 0.6383 0.5071 0.056 Uiso 1 1 calc R . .
H16C H 0.4540 0.7115 0.4972 0.056 Uiso 1 1 calc R . .
C17 C 0.6003(4) 0.6379(2) 0.64803(12) 0.0336(6) Uani 1 1 d . . .
H17A H 0.6881 0.6759 0.6228 0.050 Uiso 1 1 calc R . .
H17B H 0.6437 0.5711 0.6492 0.050 Uiso 1 1 calc R . .
H17C H 0.5977 0.6640 0.6897 0.050 Uiso 1 1 calc R . .
C18 C 0.3193(5) 0.74737(18) 0.62308(12) 0.0317(6) Uani 1 1 d . . .
H18A H 0.3242 0.7701 0.6655 0.048 Uiso 1 1 calc R . .
H18B H 0.1870 0.7491 0.6084 0.048 Uiso 1 1 calc R . .
H18C H 0.3986 0.7889 0.5972 0.048 Uiso 1 1 calc R . .
C19 C 0.2818(4) 0.4530(2) 0.83890(11) 0.0360(7) Uani 1 1 d . . .
H19A H 0.4091 0.4248 0.8306 0.048 Uiso 1 1 calc R . .
H19B H 0.2607 0.4503 0.8837 0.048 Uiso 1 1 calc R . .
C20 C 0.1403(6) 0.3940(2) 0.80974(15) 0.0496(9) Uani 1 1 d . . .
H20A H 0.0135 0.4221 0.8162 0.074 Uiso 1 1 calc R . .
H20B H 0.1440 0.3294 0.8274 0.074 Uiso 1 1 calc R . .
H20C H 0.1668 0.3904 0.7657 0.074 Uiso 1 1 calc R . .
O1 O 0.3262(3) 0.56407(13) 0.75161(7) 0.0234(3) Uani 1 1 d . . .
O2 O 0.0118(3) 0.59686(18) 0.72703(8) 0.0398(5) Uani 1 1 d . . .
O3 O 0.0841(2) 0.57618(13) 0.60373(7) 0.0244(4) Uani 1 1 d . . .
O4 O 0.0625(3) 0.60235(15) 0.50042(8) 0.0340(4) Uani 1 1 d . . .

loop_
_atom_site_aniso_label
_atom_site_aniso_U_11
_atom_site_aniso_U_22
_atom_site_aniso_U_33
_atom_site_aniso_U_23
_atom_site_aniso_U_13
_atom_site_aniso_U_12
I1 0.03980(11) 0.03385(10) 0.05715(12) 0.00327(9) -0.01542(10) 0.01127(9)
C1 0.0284(14) 0.0254(12) 0.0349(13) 0.0035(11) -0.0110(11) 0.0011(11)
C2 0.0287(13) 0.0317(14) 0.0256(12) -0.0006(10) -0.0029(10) 0.0036(11)
C3 0.0415(16) 0.0415(16) 0.0270(13) -0.0030(11) -0.0128(12) 0.0013(13)
C4 0.0375(16) 0.0417(16) 0.0410(15) 0.0121(13) -0.0217(13) -0.0047(13)
C5 0.0247(13) 0.0466(17) 0.0411(15) 0.0121(13) -0.0025(11) 0.0064(12)
C6 0.0201(13) 0.0361(14) 0.0352(13) 0.0068(10) 0.0027(11) 0.0023(11)
C7 0.0192(12) 0.0225(12) 0.0225(11) 0.0035(9) -0.0015(9) -0.0008(10)
C8 0.0243(12) 0.0267(11) 0.0181(10) 0.0030(9) 0.0017(10) 0.0002(10)
C9 0.0192(11) 0.0281(12) 0.0232(10) 0.0017(9) -0.0017(10) -0.0016(11)
C10 0.0151(10) 0.0264(12) 0.0203(10) 0.0004(9) -0.0006(8) 0.0007(9)
C11 0.0329(14) 0.0250(12) 0.0293(12) -0.0003(9) 0.0009(11) 0.0033(11)
C12 0.0296(14) 0.0321(14) 0.0267(12) -0.0078(10) 0.0001(11) 0.0065(12)
C13 0.0250(12) 0.0275(13) 0.0194(10) -0.0037(9) 0.0023(9) -0.0023(10)
C14 0.0328(14) 0.0221(11) 0.0216(10) -0.0031(8) -0.0022(11) 0.0017(11)
C15 0.0223(12) 0.0261(12) 0.0187(10) -0.0018(9) 0.0016(9) -0.0017(10)
C16 0.0403(17) 0.0504(17) 0.0220(12) -0.0038(12) 0.0072(11) -0.0082(14)
C17 0.0209(13) 0.0516(17) 0.0282(12) -0.0038(12) -0.0004(10) -0.0051(12)
C18 0.0448(16) 0.0238(12) 0.0265(12) -0.0007(9) -0.0033(13) -0.0022(13)
C19 0.0403(17) 0.0426(16) 0.0253(12) 0.0180(11) 0.0048(11) 0.0154(13)
C20 0.069(2) 0.0241(14) 0.0557(18) 0.0179(13) 0.0184(16) 0.0055(15)
O1 0.0190(8) 0.0333(9) 0.0181(7) 0.0022(7) 0.0011(7) 0.0026(8)
O2 0.0174(10) 0.0768(16) 0.0251(9) -0.0037(9) 0.0017(7) 0.0055(10)
O3 0.0169(8) 0.0344(10) 0.0218(8) 0.0004(7) -0.0032(7) 0.0000(7)
O4 0.0360(11) 0.0418(11) 0.0243(9) -0.0017(8) -0.0109(8) 0.0029(9)

loop_
_geom_bond_atom_site_label_1
_geom_bond_atom_site_label_2
_geom_bond_distance
_geom_bond_site_symmetry_2
_geom_bond_publ_flag
I1 C1 2.109(3) . ?
C1 C2 1.494(4) . ?
C1 C7 1.506(4) . ?
C2 C3 1.517(4) . ?
C2 C7 1.521(3) . ?
C3 C4 1.525(5) . ?
C4 C5 1.509(5) . ?
C5 C6 1.520(4) . ?
C6 C7 1.539(3) . ?
C7 C8 1.504(3) . ?
C8 O1 1.464(3) . ?
C8 C19 1.545(4) . ?
C9 O2 1.197(3) . ?
C9 O1 1.343(3) . ?
C9 C10 1.504(3) . ?
C10 O3 1.455(3) . ?
C10 C11 1.533(4) . ?
C10 C15 1.550(3) . ?
C11 C12 1.545(4) . ?
C12 C13 1.552(4) . ?
C13 C14 1.506(4) . ?
C13 C16 1.507(4) . ?
C13 C15 1.560(3) . ?
C14 O4 1.197(3) . ?
C14 O3 1.370(3) . ?
C15 C18 1.527(4) . ?
C15 C17 1.527(4) . ?
C19 C20 1.407(5) . ?

loop_
_cod_related_entry_id
_cod_related_entry_database
_cod_related_entry_code
1 ChemSpider 30659910
